data_7210772
loop_
_publ_author_name
'Liang, Li-Li'
'Zhao, Yi'
'Zhang, Yun-Qian'
'Tao, Zhu'
'Xue, Sai-Feng'
'Zhu, Qian-Jiang'
'Liu, Jing-Xin'

_publ_section_title
;
 Coordination nanotubes self-assembled from cucurbit[7]uril and lanthanide
 cations
;
_journal_issue 19
_journal_name_full CrystEngComm
_journal_page_first 3943
_journal_paper_doi 10.1039/c3ce40147b
_journal_volume 15
_journal_year 2013
_chemical_formula_sum 'C42 H124 Cl10 N28 O55 Pr2 Zn2'
_chemical_formula_weight 2668.75
_chemical_name_systematic
;
?
;
_space_group_IT_number 2
_symmetry_cell_setting triclinic
_symmetry_space_group_name_Hall '-P 1'
_symmetry_space_group_name_H-M 'P -1'
_atom_sites_solution_hydrogens geom
_atom_sites_solution_primary direct
_atom_sites_solution_secondary difmap
_audit_creation_method SHELXL-97
_cell_angle_alpha 98.015(3)
_cell_angle_beta 112.613(3)
_cell_angle_gamma 109.997(3)
_cell_formula_units_Z 2
_cell_length_a 16.8979(14)
_cell_length_b 17.2593(15)
_cell_length_c 20.3082(17)
_cell_measurement_temperature 223(2)
_cell_volume 4880.8(8)
_computing_cell_refinement 'Bruker SMART'
_computing_data_collection 'Bruker SMART'
_computing_data_reduction 'Bruker SAINT'
_computing_molecular_graphics 'Bruker SHELXTL'
_computing_publication_material 'Bruker SHELXTL'
_computing_structure_refinement 'SHELXL-97 (Sheldrick, 1997)'
_computing_structure_solution 'SHELXS-97 (Sheldrick, 1990)'
_diffrn_ambient_temperature 223(2)
_diffrn_measured_fraction_theta_full 0.985
_diffrn_measured_fraction_theta_max 0.985
_diffrn_measurement_device_type 'Bruker CCD Area Detector'
_diffrn_measurement_method '\f and \w scan'
_diffrn_radiation_monochromator graphite
_diffrn_radiation_source 'fine-focus sealed tube'
_diffrn_radiation_type MoK\a
_diffrn_radiation_wavelength 0.71073
_diffrn_reflns_av_R_equivalents 0.0747
_diffrn_reflns_av_sigmaI/netI 0.0824
_diffrn_reflns_limit_h_max 20
_diffrn_reflns_limit_h_min -18
_diffrn_reflns_limit_k_max 19
_diffrn_reflns_limit_k_min -20
_diffrn_reflns_limit_l_max 24
_diffrn_reflns_limit_l_min -24
_diffrn_reflns_number 50292
_diffrn_reflns_theta_full 25.00
_diffrn_reflns_theta_max 25.00
_diffrn_reflns_theta_min 1.14
_exptl_absorpt_coefficient_mu 1.852
_exptl_absorpt_correction_T_max 0.6971
_exptl_absorpt_correction_T_min 0.6065
_exptl_absorpt_correction_type multi-scan
_exptl_absorpt_process_details 'SADABS (Bruker, 2008)'
_exptl_crystal_colour colorless
_exptl_crystal_density_diffrn 1.816
_exptl_crystal_density_meas ?
_exptl_crystal_density_method 'not measured'
_exptl_crystal_description prism
_exptl_crystal_F_000 2720
_exptl_crystal_size_max 0.30
_exptl_crystal_size_mid 0.26
_exptl_crystal_size_min 0.21
_platon_squeeze_details
;
;
_refine_diff_density_max 2.155
_refine_diff_density_min -2.282
_refine_diff_density_rms 0.242
_refine_ls_extinction_method none
_refine_ls_goodness_of_fit_ref 1.071
_refine_ls_hydrogen_treatment constr
_refine_ls_matrix_type full
_refine_ls_number_parameters 977
_refine_ls_number_reflns 16931
_refine_ls_number_restraints 31
_refine_ls_restrained_S_all 1.085
_refine_ls_R_factor_all 0.1000
_refine_ls_R_factor_gt 0.0892
_refine_ls_shift/su_max 0.002
_refine_ls_shift/su_mean 0.000
_refine_ls_structure_factor_coef Fsqd
_refine_ls_weighting_details 'calc w=1/[\s^2^(Fo^2^)+(0.1997P)^2^+0.0000P] where P=(Fo^2^+2Fc^2^)/3'
_refine_ls_weighting_scheme calc
_refine_ls_wR_factor_gt 0.2524
_refine_ls_wR_factor_ref 0.2679
_reflns_number_gt 13322
_reflns_number_total 16931
_reflns_threshold_expression >2sigma(I)
_cod_data_source_file c3ce40147b.txt
_cod_data_source_block p2
_cod_depositor_comments
;
The following automatic conversions were performed:

'_exptl_crystal_density_meas' value 'not measured' was changed to '?'
- the value is perceived as not measured.

Automatic conversion script
Id: cif_fix_values 3008 2015-01-20 13:52:24Z robertas 
;
_cod_original_cell_volume 4880.8(7)
_cod_database_code 7210772

loop_
_symmetry_equiv_pos_as_xyz
'x, y, z'
'-x, -y, -z'

loop_
_atom_site_label
_atom_site_type_symbol
_atom_site_fract_x
_atom_site_fract_y
_atom_site_fract_z
_atom_site_U_iso_or_equiv
_atom_site_adp_type
_atom_site_occupancy
_atom_site_symmetry_multiplicity
_atom_site_calc_flag
_atom_site_refinement_flags
Cl9 Cl 1.0000 0.0000 0.0000 0.114(2) Uani 1 2 d SU
Cl10 Cl 0.3217(4) 0.3017(4) -0.1105(3) 0.0566(14) Uani 0.50 1 d P
Cl11 Cl 0.4893(5) 0.5413(5) 0.4813(4) 0.110(3) Uani 0.50 1 d PU
Cl12 Cl 0.6648(7) 0.3130(8) 0.2721(7) 0.135(4) Uani 0.50 1 d PU
Cl1 Cl 0.19556(18) 0.31327(16) 0.06100(13) 0.0438(5) Uani 1 1 d .
Cl2 Cl 0.13931(16) 0.49778(17) 0.07437(16) 0.0487(6) Uani 1 1 d .
Cl3 Cl 0.32381(18) 0.49554(16) 0.24252(13) 0.0439(5) Uani 1 1 d .
Cl4 Cl 0.37642(16) 0.5250(2) 0.08559(14) 0.0523(7) Uani 1 1 d .
Cl5 Cl 1.2707(3) 0.2217(3) 0.3781(4) 0.133(2) Uani 1 1 d D
Cl6 Cl 1.4057(3) 0.1126(4) 0.4865(3) 0.138(2) Uani 1 1 d D
Cl7 Cl 1.2092(7) 0.1271(8) 0.5150(4) 0.229(5) Uani 1 1 d D
Cl8 Cl 1.1364(6) -0.0199(3) 0.3526(5) 0.165(6) Uani 0.50 1 d PD
Cl8' Cl 1.4125(11) 0.3091(7) 0.5997(8) 0.157(5) Uani 0.50 1 d P
Zn1 Zn 0.26032(7) 0.45905(7) 0.11598(6) 0.0349(3) Uani 1 1 d .
Zn2 Zn 1.2600(2) 0.1109(2) 0.42814(19) 0.0852(10) Uani 0.50 1 d PD
Zn2' Zn 1.3217(4) 0.1921(3) 0.4932(3) 0.1068(13) Uani 0.50 1 d P
O1W O 1.1467(4) 0.3697(4) 0.4800(3) 0.0422(15) Uani 1 1 d .
O2W O 1.2797(4) 0.4163(5) 0.4120(4) 0.056(2) Uani 1 1 d .
O3W O 1.2691(4) 0.5617(4) 0.3655(3) 0.0440(16) Uani 1 1 d .
O4W O 1.1101(4) 0.5837(4) 0.3697(3) 0.0379(14) Uani 1 1 d .
O5W O 1.0826(5) 0.5034(5) 0.4770(4) 0.0510(18) Uani 1 1 d .
O6W O 0.9691(4) 0.3849(5) 0.3340(4) 0.0486(17) Uani 1 1 d .
O7W O 0.5327(5) 0.1775(5) 0.1264(4) 0.0539(19) Uani 1 1 d .
O8W O 0.4010(4) 0.1741(4) -0.0402(3) 0.0402(15) Uani 1 1 d .
O9W O 0.4193(5) 0.0293(4) 0.0044(4) 0.0531(18) Uani 1 1 d .
O10W O 0.3449(4) -0.0018(4) 0.1051(3) 0.0370(14) Uani 1 1 d .
O11W O 0.2212(4) 0.0968(5) 0.0853(4) 0.0511(18) Uani 1 1 d .
O12W O 0.2415(4) 0.1789(4) -0.0220(3) 0.0326(13) Uani 1 1 d .
Pr1 Pr 1.14480(3) 0.45752(3) 0.39170(2) 0.02380(17) Uani 1 1 d .
Pr2 Pr 0.35784(3) 0.12437(3) 0.05628(2) 0.02064(16) Uani 1 1 d .
C1 C 1.0596(5) 0.2328(5) 0.2769(4) 0.0254(17) Uani 1 1 d .
C2 C 0.9951(5) 0.0858(5) 0.2168(4) 0.0221(15) Uani 1 1 d .
H2 H 1.0329 0.0522 0.2293 0.027 Uiso 1 1 calc R
C3 C 1.0158(5) 0.1372(5) 0.1639(4) 0.0201(15) Uani 1 1 d .
H3 H 1.0600 0.1250 0.1480 0.024 Uiso 1 1 calc R
C4 C 0.8550(5) 0.0420(4) 0.1057(4) 0.0187(15) Uani 1 1 d .
C5 C 1.1032(4) 0.2981(4) 0.1891(4) 0.0254(7) Uani 1 1 d D
H5A H 1.1259 0.2781 0.1555 0.030 Uiso 1 1 calc R
H5B H 1.1588 0.3425 0.2344 0.030 Uiso 1 1 calc R
C6 C 0.9056(5) 0.1385(4) 0.0355(3) 0.0254(7) Uani 1 1 d D
H6A H 0.8468 0.0945 -0.0077 0.030 Uiso 1 1 calc R
H6B H 0.9581 0.1457 0.0236 0.030 Uiso 1 1 calc R
C7 C 1.0338(5) 0.4042(5) 0.1872(4) 0.0237(16) Uani 1 1 d .
C8 C 0.9783(5) 0.3040(5) 0.0726(4) 0.0217(15) Uani 1 1 d .
H8 H 1.0128 0.3055 0.0426 0.026 Uiso 1 1 calc R
C9 C 0.9300(5) 0.3663(5) 0.0620(4) 0.0215(15) Uani 1 1 d .
H9 H 0.9433 0.3986 0.0280 0.026 Uiso 1 1 calc R
C10 C 0.8144(5) 0.2249(5) 0.0208(4) 0.0230(16) Uani 1 1 d .
C11 C 0.9651(5) 0.5061(4) 0.1529(4) 0.0254(7) Uani 1 1 d D
H11A H 1.0172 0.5436 0.2027 0.030 Uiso 1 1 calc R
H11B H 0.9744 0.5345 0.1162 0.030 Uiso 1 1 calc R
C12 C 0.7533(5) 0.3349(5) -0.0087(4) 0.0197(15) Uani 1 1 d .
H12A H 0.7714 0.3708 -0.0385 0.024 Uiso 1 1 calc R
H12B H 0.6949 0.2828 -0.0431 0.024 Uiso 1 1 calc R
C13 C 0.8702(5) 0.5337(5) 0.2108(5) 0.0265(17) Uani 1 1 d .
C14 C 0.7934(5) 0.4765(5) 0.0814(4) 0.0216(15) Uani 1 1 d .
H14 H 0.8091 0.5074 0.0474 0.026 Uiso 1 1 calc R
C15 C 0.7293(5) 0.5037(5) 0.1064(4) 0.0214(15) Uani 1 1 d .
H15 H 0.7172 0.5498 0.0863 0.026 Uiso 1 1 calc R
C16 C 0.6457(5) 0.3565(5) 0.0367(4) 0.0196(15) Uani 1 1 d .
C17 C 0.7607(5) 0.5840(5) 0.2343(4) 0.0254(7) Uani 1 1 d .
H17A H 0.7449 0.6265 0.2115 0.030 Uiso 1 1 calc R
H17B H 0.8173 0.6162 0.2832 0.030 Uiso 1 1 calc R
C18 C 0.5531(5) 0.4239(5) 0.0675(4) 0.0217(15) Uani 1 1 d .
H18A H 0.5491 0.4747 0.0527 0.026 Uiso 1 1 calc R
H18B H 0.5003 0.3721 0.0268 0.026 Uiso 1 1 calc R
C19 C 0.6959(5) 0.5261(5) 0.3153(4) 0.0232(16) Uani 1 1 d .
C20 C 0.5838(5) 0.5052(5) 0.1957(4) 0.0203(15) Uani 1 1 d .
H20 H 0.5734 0.5529 0.1774 0.024 Uiso 1 1 calc R
C21 C 0.5330(5) 0.4789(5) 0.2444(4) 0.0214(15) Uani 1 1 d .
H21 H 0.4998 0.5147 0.2503 0.026 Uiso 1 1 calc R
C22 C 0.4750(5) 0.3599(5) 0.1390(4) 0.0209(15) Uani 1 1 d .
C23 C 0.5994(5) 0.4859(4) 0.3819(3) 0.0254(7) Uani 1 1 d D
H23A H 0.6584 0.5287 0.4256 0.030 Uiso 1 1 calc R
H23B H 0.5481 0.5016 0.3798 0.030 Uiso 1 1 calc R
C24 C 0.4012(4) 0.3342(5) 0.2225(4) 0.0254(7) Uani 1 1 d D
H24A H 0.3767 0.3696 0.2433 0.030 Uiso 1 1 calc R
H24B H 0.3472 0.2875 0.1779 0.030 Uiso 1 1 calc R
C25 C 0.6412(5) 0.3832(5) 0.4447(4) 0.0216(16) Uani 1 1 d .
C26 C 0.4817(5) 0.3329(5) 0.3555(4) 0.0231(16) Uani 1 1 d .
H26 H 0.4388 0.3511 0.3688 0.028 Uiso 1 1 calc R
C27 C 0.4954(5) 0.2591(5) 0.3863(4) 0.0243(16) Uani 1 1 d .
H27 H 0.4545 0.2381 0.4102 0.029 Uiso 1 1 calc R
C28 C 0.4377(5) 0.2154(5) 0.2578(4) 0.0226(16) Uani 1 1 d .
C29 C 0.6388(5) 0.2575(5) 0.4927(4) 0.0254(16) Uani 1 1 d .
H29A H 0.6971 0.3025 0.5356 0.030 Uiso 1 1 calc R
H29B H 0.5949 0.2295 0.5117 0.030 Uiso 1 1 calc R
C30 C 0.4494(5) 0.1027(4) 0.3174(4) 0.0215(15) Uani 1 1 d .
H30A H 0.4182 0.0875 0.3487 0.026 Uiso 1 1 calc R
H30B H 0.4045 0.0650 0.2657 0.026 Uiso 1 1 calc R
C31 C 0.7515(6) 0.2048(5) 0.4785(4) 0.0268(17) Uani 1 1 d .
C32 C 0.5934(5) 0.1022(4) 0.4211(4) 0.0232(16) Uani 1 1 d .
H32 H 0.5577 0.0794 0.4483 0.028 Uiso 1 1 calc R
C33 C 0.6553(5) 0.0569(5) 0.4181(4) 0.0230(16) Uani 1 1 d .
H33 H 0.6525 0.0150 0.4468 0.028 Uiso 1 1 calc R
C34 C 0.5429(6) 0.0312(5) 0.2950(4) 0.0277(17) Uani 1 1 d .
C35 C 0.8350(6) 0.1136(6) 0.4770(4) 0.0301(18) Uani 1 1 d .
H35A H 0.8266 0.0663 0.4991 0.036 Uiso 1 1 calc R
H35B H 0.8883 0.1662 0.5165 0.036 Uiso 1 1 calc R
C36 C 0.6376(6) -0.0523(5) 0.3095(5) 0.0289(17) Uani 1 1 d .
H36A H 0.5850 -0.0882 0.2595 0.035 Uiso 1 1 calc R
H36B H 0.6416 -0.0897 0.3417 0.035 Uiso 1 1 calc R
C37 C 0.9347(6) 0.1481(5) 0.4137(4) 0.0274(17) Uani 1 1 d .
C38 C 0.8190(6) 0.0071(5) 0.3681(4) 0.0270(17) Uani 1 1 d .
H38 H 0.8176 -0.0360 0.3957 0.032 Uiso 1 1 calc R
C39 C 0.8831(5) 0.0120(5) 0.3306(4) 0.0212(15) Uani 1 1 d .
H39 H 0.9172 -0.0246 0.3435 0.025 Uiso 1 1 calc R
C40 C 0.7298(6) -0.0348(5) 0.2380(4) 0.0283(17) Uani 1 1 d .
C41 C 1.0350(5) 0.1371(5) 0.3538(4) 0.0251(16) Uani 1 1 d .
H41A H 1.0611 0.0943 0.3590 0.030 Uiso 1 1 calc R
H41B H 1.0820 0.1913 0.3944 0.030 Uiso 1 1 calc R
C42 C 0.8447(6) -0.0412(5) 0.1933(4) 0.0247(16) Uani 1 1 d .
H42A H 0.8860 -0.0698 0.2121 0.030 Uiso 1 1 calc R
H42B H 0.7872 -0.0837 0.1483 0.030 Uiso 1 1 calc R
N1 N 1.0193(4) 0.1521(4) 0.2822(3) 0.0217(13) Uani 1 1 d .
N2 N 1.0563(4) 0.2257(3) 0.2100(3) 0.0226(7) Uani 1 1 d D
N3 N 0.8925(4) 0.0290(4) 0.1728(3) 0.0231(13) Uani 1 1 d .
N4 N 0.9215(4) 0.1087(4) 0.1007(3) 0.0227(13) Uani 1 1 d D
N5 N 1.0419(4) 0.3370(4) 0.1523(3) 0.0207(13) Uani 1 1 d D
N6 N 0.9701(4) 0.4244(3) 0.1370(3) 0.0250(14) Uani 1 1 d D
N7 N 0.8984(4) 0.2200(3) 0.0478(3) 0.0228(13) Uani 1 1 d D
N8 N 0.8301(4) 0.3091(4) 0.0300(4) 0.0236(13) Uani 1 1 d .
N9 N 0.8773(4) 0.4976(4) 0.1509(4) 0.0255(14) Uani 1 1 d .
N10 N 0.7831(4) 0.5347(4) 0.1878(3) 0.0226(13) Uani 1 1 d .
N11 N 0.7353(4) 0.3825(4) 0.0432(3) 0.0208(13) Uani 1 1 d .
N12 N 0.6415(4) 0.4232(4) 0.0754(3) 0.0241(14) Uani 1 1 d .
N13 N 0.6819(4) 0.5321(4) 0.2465(3) 0.0225(13) Uani 1 1 d .
N14 N 0.6094(4) 0.4907(4) 0.3146(3) 0.0226(7) Uani 1 1 d D
N15 N 0.5413(4) 0.4261(4) 0.1339(3) 0.0225(13) Uani 1 1 d .
N16 N 0.4667(4) 0.3878(4) 0.1999(4) 0.0251(14) Uani 1 1 d D
N17 N 0.5790(4) 0.4017(3) 0.3922(3) 0.0226(7) Uani 1 1 d D
N18 N 0.5957(4) 0.2988(4) 0.4400(4) 0.0224(13) Uani 1 1 d .
N19 N 0.4428(4) 0.2959(4) 0.2776(3) 0.0226(7) Uani 1 1 d D
N20 N 0.4700(4) 0.1926(4) 0.3199(3) 0.0206(13) Uani 1 1 d .
N21 N 0.6616(4) 0.1935(4) 0.4598(4) 0.0247(14) Uani 1 1 d .
N22 N 0.7486(4) 0.1274(4) 0.4514(4) 0.0279(14) Uani 1 1 d .
N23 N 0.5300(5) 0.0851(4) 0.3420(3) 0.0264(14) Uani 1 1 d .
N24 N 0.6174(5) 0.0138(4) 0.3389(4) 0.0284(14) Uani 1 1 d .
N25 N 0.8593(5) 0.0923(4) 0.4167(4) 0.0290(15) Uani 1 1 d .
N26 N 0.9489(4) 0.1063(4) 0.3613(3) 0.0249(14) Uani 1 1 d .
N27 N 0.7265(4) -0.0184(4) 0.3042(4) 0.0281(15) Uani 1 1 d .
N28 N 0.8180(4) -0.0160(4) 0.2499(3) 0.0270(14) Uani 1 1 d .
O1 O 1.0910(4) 0.3018(3) 0.3270(3) 0.0270(12) Uani 1 1 d .
O2 O 1.0827(4) 0.4447(4) 0.2565(3) 0.0308(13) Uani 1 1 d .
O3 O 0.9332(4) 0.5642(4) 0.2759(3) 0.0391(14) Uani 1 1 d .
O4 O 0.7741(4) 0.5470(4) 0.3700(3) 0.0316(13) Uani 1 1 d .
O5 O 0.7248(4) 0.4328(3) 0.4873(3) 0.0288(12) Uani 1 1 d .
O6 O 0.8226(4) 0.2736(4) 0.5130(4) 0.0439(16) Uani 1 1 d .
O8 O 0.7710(4) -0.0013(3) 0.0554(3) 0.0265(12) Uani 1 1 d .
O9 O 0.7345(4) 0.1627(3) -0.0085(3) 0.0332(13) Uani 1 1 d .
O10 O 0.5807(4) 0.2842(4) -0.0010(3) 0.0329(13) Uani 1 1 d .
O11 O 0.4279(4) 0.2863(3) 0.0939(3) 0.0304(12) Uani 1 1 d .
O12 O 0.4084(4) 0.1689(3) 0.1935(3) 0.0271(12) Uani 1 1 d .
O13 O 0.4975(5) 0.0021(4) 0.2278(3) 0.0429(16) Uani 1 1 d .
O14 O 0.6582(4) -0.0626(4) 0.1759(3) 0.0388(14) Uani 1 1 d .
O7 O 0.9852(5) 0.2240(4) 0.4515(4) 0.0439(16) Uani 1 1 d .

loop_
_atom_site_aniso_label
_atom_site_aniso_U_11
_atom_site_aniso_U_22
_atom_site_aniso_U_33
_atom_site_aniso_U_23
_atom_site_aniso_U_13
_atom_site_aniso_U_12
Cl9 0.046(2) 0.099(4) 0.126(4) -0.062(3) -0.010(2) 0.048(3)
Cl10 0.062(3) 0.062(3) 0.054(3) 0.038(3) 0.016(3) 0.042(3)
Cl11 0.049(3) 0.131(6) 0.076(4) -0.058(4) 0.048(3) -0.027(4)
Cl12 0.099(5) 0.125(7) 0.144(7) -0.023(5) 0.037(5) 0.057(5)
Cl1 0.0530(14) 0.0476(14) 0.0442(13) 0.0130(11) 0.0267(11) 0.0323(11)
Cl2 0.0357(12) 0.0554(15) 0.0790(18) 0.0440(14) 0.0328(12) 0.0299(11)
Cl3 0.0584(14) 0.0511(14) 0.0384(12) 0.0135(11) 0.0294(11) 0.0336(12)
Cl4 0.0319(11) 0.089(2) 0.0485(14) 0.0377(14) 0.0241(11) 0.0276(12)
Cl5 0.094(3) 0.174(5) 0.205(6) 0.134(5) 0.094(4) 0.081(3)
Cl6 0.132(4) 0.189(6) 0.186(5) 0.138(5) 0.111(4) 0.099(4)
Cl7 0.267(10) 0.392(14) 0.194(8) 0.214(9) 0.156(8) 0.222(10)
Cl8 0.321(19) 0.162(11) 0.140(9) 0.100(9) 0.135(12) 0.191(13)
Cl8' 0.194(13) 0.089(7) 0.139(10) 0.011(7) 0.068(9) 0.029(7)
Zn1 0.0355(5) 0.0457(6) 0.0394(6) 0.0232(5) 0.0221(5) 0.0257(5)
Zn2 0.079(2) 0.096(3) 0.083(2) 0.038(2) 0.0375(19) 0.038(2)
Zn2' 0.123(3) 0.106(3) 0.108(3) 0.042(3) 0.062(3) 0.055(3)
O1W 0.039(3) 0.041(4) 0.027(3) 0.002(3) 0.007(3) 0.009(3)
O2W 0.018(3) 0.047(4) 0.081(5) -0.010(4) 0.012(3) 0.012(3)
O3W 0.032(3) 0.051(4) 0.029(3) -0.005(3) 0.013(3) 0.004(3)
O4W 0.028(3) 0.042(4) 0.027(3) -0.003(3) -0.002(2) 0.019(3)
O5W 0.047(4) 0.064(5) 0.038(4) -0.006(3) 0.022(3) 0.026(4)
O6W 0.019(3) 0.053(4) 0.048(4) -0.005(3) 0.005(3) 0.008(3)
O7W 0.033(4) 0.066(5) 0.043(4) -0.002(4) 0.006(3) 0.021(3)
O8W 0.027(3) 0.035(3) 0.032(3) -0.006(3) 0.010(3) -0.004(3)
O9W 0.052(4) 0.039(4) 0.067(5) -0.001(3) 0.032(4) 0.021(3)
O10W 0.052(4) 0.027(3) 0.027(3) 0.008(3) 0.008(3) 0.024(3)
O11W 0.031(3) 0.082(5) 0.031(3) 0.014(3) 0.012(3) 0.020(3)
O12W 0.034(3) 0.039(3) 0.026(3) 0.009(3) 0.009(3) 0.023(3)
Pr1 0.0161(3) 0.0244(3) 0.0186(3) -0.00486(19) 0.00310(19) 0.00546(19)
Pr2 0.0166(2) 0.0189(3) 0.0168(3) -0.00153(18) 0.00242(18) 0.00613(18)
C1 0.017(4) 0.028(4) 0.019(4) 0.000(3) 0.003(3) 0.007(3)
C2 0.030(4) 0.014(4) 0.019(4) 0.002(3) 0.007(3) 0.013(3)
C3 0.016(3) 0.022(4) 0.017(4) 0.003(3) 0.004(3) 0.008(3)
C4 0.019(4) 0.011(4) 0.016(4) -0.006(3) 0.001(3) 0.007(3)
C5 0.0140(14) 0.0285(17) 0.0235(16) 0.0019(14) 0.0042(12) 0.0057(12)
C6 0.0140(14) 0.0285(17) 0.0235(16) 0.0019(14) 0.0042(12) 0.0057(12)
C7 0.019(4) 0.020(4) 0.028(4) 0.006(3) 0.010(3) 0.006(3)
C8 0.022(4) 0.015(4) 0.021(4) -0.001(3) 0.010(3) 0.003(3)
C9 0.023(4) 0.013(4) 0.014(3) 0.001(3) 0.002(3) 0.002(3)
C10 0.023(4) 0.014(4) 0.019(4) -0.006(3) 0.004(3) 0.005(3)
C11 0.0140(14) 0.0285(17) 0.0235(16) 0.0019(14) 0.0042(12) 0.0057(12)
C12 0.023(4) 0.022(4) 0.018(4) 0.005(3) 0.009(3) 0.015(3)
C13 0.019(4) 0.017(4) 0.033(5) -0.001(3) 0.011(4) 0.001(3)
C14 0.016(3) 0.016(4) 0.027(4) 0.004(3) 0.007(3) 0.005(3)
C15 0.022(4) 0.019(4) 0.028(4) 0.009(3) 0.012(3) 0.012(3)
C16 0.015(3) 0.023(4) 0.016(3) 0.002(3) 0.001(3) 0.011(3)
C17 0.0140(14) 0.0285(17) 0.0235(16) 0.0019(14) 0.0042(12) 0.0057(12)
C18 0.019(4) 0.023(4) 0.021(4) 0.005(3) 0.007(3) 0.011(3)
C19 0.029(4) 0.014(4) 0.025(4) 0.002(3) 0.012(3) 0.010(3)
C20 0.019(3) 0.015(4) 0.021(4) 0.003(3) 0.005(3) 0.007(3)
C21 0.019(4) 0.017(4) 0.021(4) 0.000(3) 0.003(3) 0.011(3)
C22 0.020(4) 0.022(4) 0.015(4) 0.003(3) 0.004(3) 0.007(3)
C23 0.0140(14) 0.0285(17) 0.0235(16) 0.0019(14) 0.0042(12) 0.0057(12)
C24 0.0140(14) 0.0285(17) 0.0235(16) 0.0019(14) 0.0042(12) 0.0057(12)
C25 0.021(4) 0.021(4) 0.014(4) -0.002(3) 0.005(3) 0.008(3)
C26 0.017(4) 0.019(4) 0.027(4) -0.003(3) 0.009(3) 0.005(3)
C27 0.025(4) 0.023(4) 0.024(4) 0.002(3) 0.012(3) 0.013(3)
C28 0.019(4) 0.015(4) 0.029(4) 0.006(3) 0.008(3) 0.007(3)
C29 0.025(4) 0.028(4) 0.017(4) -0.002(3) 0.000(3) 0.019(3)
C30 0.018(3) 0.010(3) 0.017(4) -0.004(3) -0.004(3) 0.001(3)
C31 0.031(4) 0.028(4) 0.019(4) 0.003(3) 0.009(3) 0.013(4)
C32 0.034(4) 0.012(4) 0.019(4) 0.003(3) 0.011(3) 0.006(3)
C33 0.024(4) 0.022(4) 0.017(4) 0.005(3) 0.006(3) 0.009(3)
C34 0.032(4) 0.015(4) 0.024(4) 0.000(3) 0.005(3) 0.008(3)
C35 0.033(4) 0.036(5) 0.023(4) 0.005(4) 0.012(3) 0.019(4)
C36 0.029(4) 0.022(4) 0.033(4) 0.001(3) 0.014(4) 0.011(3)
C37 0.030(4) 0.028(5) 0.014(4) 0.003(3) 0.004(3) 0.010(4)
C38 0.035(4) 0.029(4) 0.021(4) 0.012(3) 0.012(3) 0.016(4)
C39 0.023(4) 0.022(4) 0.017(4) 0.007(3) 0.007(3) 0.010(3)
C40 0.031(4) 0.023(4) 0.021(4) 0.004(3) 0.006(3) 0.009(3)
C41 0.022(4) 0.025(4) 0.016(4) 0.001(3) 0.002(3) 0.008(3)
C42 0.031(4) 0.021(4) 0.021(4) 0.003(3) 0.012(3) 0.011(3)
N1 0.026(3) 0.020(3) 0.012(3) 0.005(3) 0.005(3) 0.007(3)
N2 0.0214(16) 0.0201(17) 0.0123(15) -0.0028(13) 0.0025(13) 0.0030(13)
N3 0.022(3) 0.019(3) 0.018(3) 0.003(3) 0.006(3) 0.004(3)
N4 0.022(3) 0.016(3) 0.020(3) 0.001(3) 0.002(3) 0.007(3)
N5 0.023(3) 0.024(3) 0.014(3) 0.006(3) 0.004(3) 0.014(3)
N6 0.029(3) 0.018(3) 0.022(3) 0.000(3) 0.008(3) 0.010(3)
N7 0.022(3) 0.017(3) 0.023(3) 0.003(3) 0.004(3) 0.009(3)
N8 0.021(3) 0.016(3) 0.027(3) 0.002(3) 0.006(3) 0.008(3)
N9 0.018(3) 0.027(4) 0.024(3) 0.002(3) 0.005(3) 0.009(3)
N10 0.024(3) 0.024(3) 0.015(3) 0.002(3) 0.005(3) 0.010(3)
N11 0.025(3) 0.012(3) 0.021(3) -0.001(3) 0.008(3) 0.008(3)
N12 0.019(3) 0.027(4) 0.024(3) 0.005(3) 0.007(3) 0.011(3)
N13 0.017(3) 0.026(3) 0.020(3) 0.007(3) 0.006(3) 0.009(3)
N14 0.0214(16) 0.0201(17) 0.0123(15) -0.0028(13) 0.0025(13) 0.0030(13)
N15 0.020(3) 0.028(4) 0.019(3) 0.003(3) 0.008(3) 0.013(3)
N16 0.030(3) 0.012(3) 0.026(3) 0.004(3) 0.011(3) 0.003(3)
N17 0.0214(16) 0.0201(17) 0.0123(15) -0.0028(13) 0.0025(13) 0.0030(13)
N18 0.022(3) 0.009(3) 0.026(3) 0.000(3) 0.002(3) 0.008(2)
N19 0.0214(16) 0.0201(17) 0.0123(15) -0.0028(13) 0.0025(13) 0.0030(13)
N20 0.018(3) 0.012(3) 0.017(3) 0.002(2) -0.003(2) 0.004(2)
N21 0.021(3) 0.018(3) 0.022(3) -0.003(3) 0.003(3) 0.007(3)
N22 0.020(3) 0.023(4) 0.028(4) -0.005(3) 0.003(3) 0.009(3)
N23 0.030(3) 0.016(3) 0.019(3) 0.000(3) 0.001(3) 0.009(3)
N24 0.030(3) 0.031(4) 0.021(3) 0.006(3) 0.007(3) 0.015(3)
N25 0.039(4) 0.027(4) 0.017(3) 0.000(3) 0.013(3) 0.013(3)
N26 0.025(3) 0.012(3) 0.020(3) -0.004(3) 0.002(3) 0.002(3)
N27 0.022(3) 0.028(4) 0.023(3) -0.003(3) 0.005(3) 0.007(3)
N28 0.027(4) 0.030(4) 0.013(3) -0.003(3) 0.005(3) 0.009(3)
O1 0.032(3) 0.021(3) 0.017(3) -0.003(2) 0.004(2) 0.011(2)
O2 0.027(3) 0.030(3) 0.015(3) -0.005(2) 0.001(2) 0.005(2)
O3 0.025(3) 0.050(4) 0.035(3) 0.004(3) 0.003(3) 0.023(3)
O4 0.018(3) 0.042(3) 0.018(3) 0.002(3) -0.001(2) 0.007(2)
O5 0.018(3) 0.024(3) 0.023(3) -0.004(2) -0.001(2) 0.003(2)
O6 0.031(3) 0.031(4) 0.049(4) -0.010(3) 0.010(3) 0.009(3)
O8 0.025(3) 0.019(3) 0.024(3) 0.003(2) 0.003(2) 0.007(2)
O9 0.017(3) 0.020(3) 0.045(4) -0.004(3) 0.006(3) 0.005(2)
O10 0.028(3) 0.023(3) 0.038(3) 0.000(3) 0.015(3) 0.006(2)
O11 0.035(3) 0.019(3) 0.022(3) -0.003(2) 0.008(2) 0.005(2)
O12 0.032(3) 0.021(3) 0.013(3) -0.004(2) 0.001(2) 0.010(2)
O13 0.054(4) 0.046(4) 0.018(3) -0.002(3) 0.003(3) 0.030(3)
O14 0.036(3) 0.043(4) 0.019(3) -0.002(3) 0.004(3) 0.014(3)
O7 0.051(4) 0.029(4) 0.037(4) -0.003(3) 0.018(3) 0.009(3)

loop_
_atom_type_symbol
_atom_type_description
_atom_type_scat_dispersion_real
_atom_type_scat_dispersion_imag
_atom_type_scat_source
C C 0.0033 0.0016 'International Tables Vol C Tables 4.2.6.8 and 6.1.1.4'
H H 0.0000 0.0000 'International Tables Vol C Tables 4.2.6.8 and 6.1.1.4'
N N 0.0061 0.0033 'International Tables Vol C Tables 4.2.6.8 and 6.1.1.4'
O O 0.0106 0.0060 'International Tables Vol C Tables 4.2.6.8 and 6.1.1.4'
Cl Cl 0.1484 0.1585 'International Tables Vol C Tables 4.2.6.8 and 6.1.1.4'
Zn Zn 0.2839 1.4301 'International Tables Vol C Tables 4.2.6.8 and 6.1.1.4'
Pr Pr -0.2180 2.8214 'International Tables Vol C Tables 4.2.6.8 and 6.1.1.4'

loop_
_geom_angle_atom_site_label_1
_geom_angle_atom_site_label_2
_geom_angle_atom_site_label_3
_geom_angle
_geom_angle_site_symmetry_1
_geom_angle_site_symmetry_3
Zn2 Cl5 Zn2' 37.50(16) . .
Zn2 Cl6 Zn2' 37.94(16) . .
Zn2' Cl7 Zn2 39.76(18) . .
Cl2 Zn1 Cl3 107.60(10) . .
Cl2 Zn1 Cl4 113.48(9) . .
Cl3 Zn1 Cl4 108.70(10) . .
Cl2 Zn1 Cl1 106.23(10) . .
Cl3 Zn1 Cl1 112.01(9) . .
Cl4 Zn1 Cl1 108.86(11) . .
Zn2' Zn2 Cl7 64.1(4) . .
Zn2' Zn2 Cl8 159.5(4) . .
Cl7 Zn2 Cl8 95.4(5) . .
Zn2' Zn2 Cl6 72.4(3) . .
Cl7 Zn2 Cl6 107.8(3) . .
Cl8 Zn2 Cl6 116.7(4) . .
Zn2' Zn2 Cl5 74.3(3) . .
Cl7 Zn2 Cl5 110.0(3) . .
Cl8 Zn2 Cl5 115.8(3) . .
Cl6 Zn2 Cl5 109.8(2) . .
Zn2 Zn2' Cl7 76.1(3) . .
Zn2 Zn2' Cl8' 174.7(4) . .
Cl7 Zn2' Cl8' 99.5(5) . .
Zn2 Zn2' Cl6 69.6(2) . .
Cl7 Zn2' Cl6 112.4(3) . .
Cl8' Zn2' Cl6 109.9(5) . .
Zn2 Zn2' Cl5 68.2(2) . .
Cl7 Zn2' Cl5 113.0(3) . .
Cl8' Zn2' Cl5 116.7(4) . .
Cl6 Zn2' Cl5 105.6(3) . .
O6W Pr1 O2 72.8(2) . .
O6W Pr1 O5 135.6(2) . 2_766
O2 Pr1 O5 137.19(18) . 2_766
O6W Pr1 O1 71.9(2) . .
O2 Pr1 O1 75.31(18) . .
O5 Pr1 O1 136.27(18) 2_766 .
O6W Pr1 O4W 80.7(2) . .
O2 Pr1 O4W 69.98(19) . .
O5 Pr1 O4W 82.80(18) 2_766 .
O1 Pr1 O4W 140.78(17) . .
O6W Pr1 O1W 87.2(2) . .
O2 Pr1 O1W 142.66(19) . .
O5 Pr1 O1W 78.61(19) 2_766 .
O1 Pr1 O1W 68.52(19) . .
O4W Pr1 O1W 138.5(2) . .
O6W Pr1 O5W 67.4(2) . .
O2 Pr1 O5W 126.2(2) . .
O5 Pr1 O5W 68.2(2) 2_766 .
O1 Pr1 O5W 121.8(2) . .
O4W Pr1 O5W 69.1(2) . .
O1W Pr1 O5W 69.6(2) . .
O6W Pr1 O2W 138.2(2) . .
O2 Pr1 O2W 100.5(2) . .
O5 Pr1 O2W 77.3(2) 2_766 .
O1 Pr1 O2W 66.58(19) . .
O4W Pr1 O2W 137.0(2) . .
O1W Pr1 O2W 73.7(2) . .
O5W Pr1 O2W 133.3(3) . .
O6W Pr1 O3W 136.9(2) . .
O2 Pr1 O3W 68.22(18) . .
O5 Pr1 O3W 71.57(18) 2_766 .
O1 Pr1 O3W 113.68(19) . .
O4W Pr1 O3W 69.4(2) . .
O1W Pr1 O3W 135.6(2) . .
O5W Pr1 O3W 124.5(2) . .
O2W Pr1 O3W 68.2(2) . .
O8 Pr2 O7W 134.7(2) 2_655 .
O8 Pr2 O12 136.65(17) 2_655 .
O7W Pr2 O12 71.0(2) . .
O8 Pr2 O10W 77.66(18) 2_655 .
O7W Pr2 O10W 86.9(2) . .
O12 Pr2 O10W 68.79(18) . .
O8 Pr2 O11 137.17(17) 2_655 .
O7W Pr2 O11 73.3(2) . .
O12 Pr2 O11 76.34(17) . .
O10W Pr2 O11 143.98(18) . .
O8 Pr2 O8W 81.72(17) 2_655 .
O7W Pr2 O8W 81.1(2) . .
O12 Pr2 O8W 141.62(17) . .
O10W Pr2 O8W 136.5(2) . .
O11 Pr2 O8W 70.63(19) . .
O8 Pr2 O11W 79.0(2) 2_655 .
O7W Pr2 O11W 137.8(2) . .
O12 Pr2 O11W 66.86(19) . .
O10W Pr2 O11W 75.7(2) . .
O11 Pr2 O11W 99.1(2) . .
O8W Pr2 O11W 136.7(2) . .
O8 Pr2 O9W 68.0(2) 2_655 .
O7W Pr2 O9W 66.7(2) . .
O12 Pr2 O9W 119.6(2) . .
O10W Pr2 O9W 67.9(2) . .
O11 Pr2 O9W 126.1(2) . .
O8W Pr2 O9W 68.9(2) . .
O11W Pr2 O9W 134.8(2) . .
O8 Pr2 O12W 72.09(18) 2_655 .
O7W Pr2 O12W 137.0(2) . .
O12 Pr2 O12W 115.17(18) . .
O10W Pr2 O12W 135.9(2) . .
O11 Pr2 O12W 67.91(19) . .
O8W Pr2 O12W 69.5(2) . .
O11W Pr2 O12W 67.8(2) . .
O9W Pr2 O12W 125.2(2) . .
O1 C1 N2 126.0(7) . .
O1 C1 N1 124.2(7) . .
N2 C1 N1 109.7(6) . .
N1 C2 N3 113.7(6) . .
N1 C2 C3 103.7(6) . .
N3 C2 C3 102.8(6) . .
N1 C2 H2 112.0 . .
N3 C2 H2 112.0 . .
C3 C2 H2 112.0 . .
N2 C3 N4 113.7(6) . .
N2 C3 C2 102.1(5) . .
N4 C3 C2 103.4(5) . .
N2 C3 H3 112.3 . .
N4 C3 H3 112.3 . .
C2 C3 H3 112.3 . .
O8 C4 N3 124.9(6) . .
O8 C4 N4 124.8(6) . .
N3 C4 N4 110.3(6) . .
N2 C5 N5 113.1(5) . .
N2 C5 H5A 109.0 . .
N5 C5 H5A 109.0 . .
N2 C5 H5B 109.0 . .
N5 C5 H5B 109.0 . .
H5A C5 H5B 107.8 . .
N4 C6 N7 111.9(5) . .
N4 C6 H6A 109.2 . .
N7 C6 H6A 109.2 . .
N4 C6 H6B 109.2 . .
N7 C6 H6B 109.2 . .
H6A C6 H6B 107.9 . .
O2 C7 N5 124.0(7) . .
O2 C7 N6 125.3(7) . .
N5 C7 N6 110.6(6) . .
N5 C8 N7 114.9(6) . .
N5 C8 C9 102.4(5) . .
N7 C8 C9 102.7(5) . .
N5 C8 H8 112.0 . .
N7 C8 H8 112.0 . .
C9 C8 H8 112.0 . .
N8 C9 N6 114.2(6) . .
N8 C9 C8 103.6(6) . .
N6 C9 C8 104.5(6) . .
N8 C9 H9 111.3 . .
N6 C9 H9 111.3 . .
C8 C9 H9 111.3 . .
O9 C10 N7 126.0(7) . .
O9 C10 N8 124.5(7) . .
N7 C10 N8 109.5(6) . .
N9 C11 N6 113.3(6) . .
N9 C11 H11A 108.9 . .
N6 C11 H11A 108.9 . .
N9 C11 H11B 108.9 . .
N6 C11 H11B 108.9 . .
H11A C11 H11B 107.7 . .
N11 C12 N8 112.1(6) . .
N11 C12 H12A 109.2 . .
N8 C12 H12A 109.2 . .
N11 C12 H12B 109.2 . .
N8 C12 H12B 109.2 . .
H12A C12 H12B 107.9 . .
O3 C13 N9 125.5(7) . .
O3 C13 N10 124.4(7) . .
N9 C13 N10 110.1(7) . .
N9 C14 N11 113.5(6) . .
N9 C14 C15 104.3(6) . .
N11 C14 C15 102.8(5) . .
N9 C14 H14 111.9 . .
N11 C14 H14 111.9 . .
C15 C14 H14 111.9 . .
N10 C15 N12 115.0(6) . .
N10 C15 C14 103.6(6) . .
N12 C15 C14 103.5(6) . .
N10 C15 H15 111.4 . .
N12 C15 H15 111.4 . .
C14 C15 H15 111.4 . .
O10 C16 N12 127.0(6) . .
O10 C16 N11 124.0(7) . .
N12 C16 N11 108.9(6) . .
N10 C17 N13 114.3(6) . .
N10 C17 H17A 108.7 . .
N13 C17 H17A 108.7 . .
N10 C17 H17B 108.7 . .
N13 C17 H17B 108.7 . .
H17A C17 H17B 107.6 . .
N15 C18 N12 114.6(6) . .
N15 C18 H18A 108.6 . .
N12 C18 H18A 108.6 . .
N15 C18 H18B 108.6 . .
N12 C18 H18B 108.6 . .
H18A C18 H18B 107.6 . .
O4 C19 N13 125.7(7) . .
O4 C19 N14 125.4(7) . .
N13 C19 N14 108.9(6) . .
N13 C20 N15 114.8(6) . .
N13 C20 C21 103.0(6) . .
N15 C20 C21 104.0(5) . .
N13 C20 H20 111.5 . .
N15 C20 H20 111.5 . .
C21 C20 H20 111.5 . .
N14 C21 N16 114.7(6) . .
N14 C21 C20 103.2(5) . .
N16 C21 C20 100.9(5) . .
N14 C21 H21 112.4 . .
N16 C21 H21 112.4 . .
C20 C21 H21 112.4 . .
O11 C22 N16 125.4(6) . .
O11 C22 N15 125.4(7) . .
N16 C22 N15 109.2(6) . .
N17 C23 N14 113.9(5) . .
N17 C23 H23A 108.8 . .
N14 C23 H23A 108.8 . .
N17 C23 H23B 108.8 . .
N14 C23 H23B 108.8 . .
H23A C23 H23B 107.7 . .
N19 C24 N16 114.1(5) . .
N19 C24 H24A 108.7 . .
N16 C24 H24A 108.7 . .
N19 C24 H24B 108.7 . .
N16 C24 H24B 108.7 . .
H24A C24 H24B 107.6 . .
O5 C25 N17 125.8(7) . .
O5 C25 N18 126.3(7) . .
N17 C25 N18 107.8(6) . .
N19 C26 N17 115.2(6) . .
N19 C26 C27 103.0(6) . .
N17 C26 C27 102.1(6) . .
N19 C26 H26 111.9 . .
N17 C26 H26 111.9 . .
C27 C26 H26 111.9 . .
N18 C27 N20 114.0(6) . .
N18 C27 C26 103.3(6) . .
N20 C27 C26 103.1(6) . .
N18 C27 H27 111.9 . .
N20 C27 H27 111.9 . .
C26 C27 H27 111.9 . .
O12 C28 N20 124.2(7) . .
O12 C28 N19 126.8(7) . .
N20 C28 N19 109.0(6) . .
N21 C29 N18 113.6(6) . .
N21 C29 H29A 108.9 . .
N18 C29 H29A 108.9 . .
N21 C29 H29B 108.9 . .
N18 C29 H29B 108.9 . .
H29A C29 H29B 107.7 . .
N23 C30 N20 114.6(6) . .
N23 C30 H30A 108.6 . .
N20 C30 H30A 108.6 . .
N23 C30 H30B 108.6 . .
N20 C30 H30B 108.6 . .
H30A C30 H30B 107.6 . .
O6 C31 N22 126.2(7) . .
O6 C31 N21 125.6(7) . .
N22 C31 N21 108.2(7) . .
N23 C32 N21 113.2(6) . .
N23 C32 C33 103.8(6) . .
N21 C32 C33 103.5(6) . .
N23 C32 H32 111.9 . .
N21 C32 H32 111.9 . .
C33 C32 H32 111.9 . .
N22 C33 N24 114.1(6) . .
N22 C33 C32 103.1(6) . .
N24 C33 C32 104.6(6) . .
N22 C33 H33 111.5 . .
N24 C33 H33 111.5 . .
C32 C33 H33 111.5 . .
O13 C34 N23 126.8(8) . .
O13 C34 N24 125.2(8) . .
N23 C34 N24 108.0(6) . .
N22 C35 N25 113.4(6) . .
N22 C35 H35A 108.9 . .
N25 C35 H35A 108.9 . .
N22 C35 H35B 108.9 . .
N25 C35 H35B 108.9 . .
H35A C35 H35B 107.7 . .
N24 C36 N27 113.1(6) . .
N24 C36 H36A 109.0 . .
N27 C36 H36A 109.0 . .
N24 C36 H36B 109.0 . .
N27 C36 H36B 109.0 . .
H36A C36 H36B 107.8 . .
O7 C37 N25 127.8(8) . .
O7 C37 N26 123.6(7) . .
N25 C37 N26 108.7(7) . .
N25 C38 N27 114.1(7) . .
N25 C38 C39 104.0(6) . .
N27 C38 C39 102.4(6) . .
N25 C38 H38 111.9 . .
N27 C38 H38 111.9 . .
C39 C38 H38 111.9 . .
N28 C39 N26 113.1(6) . .
N28 C39 C38 104.3(6) . .
N26 C39 C38 101.7(6) . .
N28 C39 H39 112.3 . .
N26 C39 H39 112.3 . .
C38 C39 H39 112.3 . .
O14 C40 N28 126.3(7) . .
O14 C40 N27 122.9(7) . .
N28 C40 N27 110.8(6) . .
N26 C41 N1 112.6(6) . .
N26 C41 H41A 109.1 . .
N1 C41 H41A 109.1 . .
N26 C41 H41B 109.1 . .
N1 C41 H41B 109.1 . .
H41A C41 H41B 107.8 . .
N3 C42 N28 114.1(6) . .
N3 C42 H42A 108.7 . .
N28 C42 H42A 108.7 . .
N3 C42 H42B 108.7 . .
N28 C42 H42B 108.7 . .
H42A C42 H42B 107.6 . .
C1 N1 C2 110.7(6) . .
C1 N1 C41 122.4(6) . .
C2 N1 C41 122.6(6) . .
C1 N2 C3 113.4(5) . .
C1 N2 C5 123.9(6) . .
C3 N2 C5 121.9(6) . .
C4 N3 C42 124.6(6) . .
C4 N3 C2 111.6(6) . .
C42 N3 C2 122.7(6) . .
C4 N4 C6 124.6(6) . .
C4 N4 C3 111.2(5) . .
C6 N4 C3 123.4(6) . .
C7 N5 C8 112.1(5) . .
C7 N5 C5 125.2(6) . .
C8 N5 C5 122.6(6) . .
C7 N6 C11 123.1(6) . .
C7 N6 C9 110.3(6) . .
C11 N6 C9 124.2(6) . .
C10 N7 C6 122.7(6) . .
C10 N7 C8 112.2(5) . .
C6 N7 C8 123.3(6) . .
C10 N8 C9 111.9(6) . .
C10 N8 C12 122.5(6) . .
C9 N8 C12 123.3(6) . .
C13 N9 C11 123.6(6) . .
C13 N9 C14 111.0(6) . .
C11 N9 C14 122.2(6) . .
C13 N10 C17 123.6(6) . .
C13 N10 C15 110.9(6) . .
C17 N10 C15 122.8(6) . .
C16 N11 C12 121.0(6) . .
C16 N11 C14 111.7(6) . .
C12 N11 C14 121.7(6) . .
C16 N12 C18 123.0(6) . .
C16 N12 C15 112.6(6) . .
C18 N12 C15 121.7(6) . .
C19 N13 C20 112.8(6) . .
C19 N13 C17 121.1(6) . .
C20 N13 C17 123.8(6) . .
C19 N14 C21 111.8(5) . .
C19 N14 C23 123.0(6) . .
C21 N14 C23 123.6(6) . .
C22 N15 C18 123.3(6) . .
C22 N15 C20 112.2(6) . .
C18 N15 C20 123.2(6) . .
C22 N16 C24 124.4(6) . .
C22 N16 C21 113.7(5) . .
C24 N16 C21 121.9(6) . .
C25 N17 C23 124.3(6) . .
C25 N17 C26 113.3(5) . .
C23 N17 C26 121.3(6) . .
C25 N18 C27 112.8(6) . .
C25 N18 C29 123.4(6) . .
C27 N18 C29 122.9(6) . .
C28 N19 C26 113.3(6) . .
C28 N19 C24 122.3(6) . .
C26 N19 C24 124.0(6) . .
C28 N20 C27 111.3(6) . .
C28 N20 C30 122.5(6) . .
C27 N20 C30 122.7(6) . .
C31 N21 C29 123.4(6) . .
C31 N21 C32 111.6(6) . .
C29 N21 C32 122.7(6) . .
C31 N22 C33 113.3(6) . .
C31 N22 C35 121.1(6) . .
C33 N22 C35 122.4(7) . .
C34 N23 C30 122.5(6) . .
C34 N23 C32 111.9(6) . .
C30 N23 C32 123.7(6) . .
C34 N24 C36 122.3(7) . .
C34 N24 C33 111.5(6) . .
C36 N24 C33 124.9(7) . .
C37 N25 C38 114.0(6) . .
C37 N25 C35 121.9(7) . .
C38 N25 C35 122.8(7) . .
C37 N26 C41 125.0(6) . .
C37 N26 C39 111.3(6) . .
C41 N26 C39 120.2(6) . .
C40 N27 C38 111.4(6) . .
C40 N27 C36 122.8(6) . .
C38 N27 C36 122.2(6) . .
C40 N28 C42 125.2(6) . .
C40 N28 C39 110.8(6) . .
C42 N28 C39 122.0(6) . .
C1 O1 Pr1 161.5(5) . .
C7 O2 Pr1 154.5(5) . .
C25 O5 Pr1 152.8(5) . 2_766
C4 O8 Pr2 154.1(5) . 2_655
C22 O11 Pr2 154.7(5) . .
C28 O12 Pr2 160.2(5) . .

loop_
_geom_bond_atom_site_label_1
_geom_bond_atom_site_label_2
_geom_bond_distance
_geom_bond_site_symmetry_2
Cl11 Cl11 1.78(2) 2_666
Cl1 Zn1 2.273(3) .
Cl2 Zn1 2.260(2) .
Cl3 Zn1 2.262(2) .
Cl4 Zn1 2.264(2) .
Cl5 Zn2 2.274(2) .
Cl5 Zn2' 2.358(7) .
Cl6 Zn2 2.273(2) .
Cl6 Zn2' 2.312(7) .
Cl7 Zn2' 2.097(9) .
Cl7 Zn2 2.263(2) .
Cl8 Zn2 2.271(2) .
Cl8' Zn2' 2.285(13) .
Zn2 Zn2' 1.491(6) .
O1W Pr1 2.503(6) .
O2W Pr1 2.518(6) .
O3W Pr1 2.544(6) .
O4W Pr1 2.497(6) .
O5W Pr1 2.514(6) .
O6W Pr1 2.476(6) .
O7W Pr2 2.479(6) .
O8W Pr2 2.499(6) .
O9W Pr2 2.531(6) .
O10W Pr2 2.494(6) .
O11W Pr2 2.505(6) .
O12W Pr2 2.560(5) .
Pr1 O2 2.480(5) .
Pr1 O5 2.483(5) 2_766
Pr1 O1 2.490(5) .
Pr2 O8 2.468(5) 2_655
Pr2 O12 2.492(5) .
Pr2 O11 2.498(5) .
C1 O1 1.245(9) .
C1 N2 1.324(9) .
C1 N1 1.365(10) .
C2 N1 1.442(9) .
C2 N3 1.472(10) .
C2 C3 1.551(10) .
C2 H2 0.9900 .
C3 N2 1.439(9) .
C3 N4 1.465(9) .
C3 H3 0.9900 .
C4 O8 1.250(8) .
C4 N3 1.352(9) .
C4 N4 1.354(9) .
C5 N2 1.449(2) .
C5 N5 1.450(2) .
C5 H5A 0.9800 .
C5 H5B 0.9800 .
C6 N4 1.449(2) .
C6 N7 1.449(2) .
C6 H6A 0.9800 .
C6 H6B 0.9800 .
C7 O2 1.259(9) .
C7 N5 1.351(9) .
C7 N6 1.353(10) .
C8 N5 1.443(9) .
C8 N7 1.454(9) .
C8 C9 1.549(11) .
C8 H8 0.9900 .
C9 N8 1.444(9) .
C9 N6 1.448(9) .
C9 H9 0.9900 .
C10 O9 1.242(9) .
C10 N7 1.348(9) .
C10 N8 1.356(10) .
C11 N9 1.425(9) .
C11 N6 1.440(2) .
C11 H11A 0.9800 .
C11 H11B 0.9800 .
C12 N11 1.433(9) .
C12 N8 1.486(9) .
C12 H12A 0.9800 .
C12 H12B 0.9800 .
C13 O3 1.223(10) .
C13 N9 1.355(10) .
C13 N10 1.369(10) .
C14 N9 1.449(9) .
C14 N11 1.474(9) .
C14 C15 1.534(10) .
C14 H14 0.9900 .
C15 N10 1.452(9) .
C15 N12 1.468(9) .
C15 H15 0.9900 .
C16 O10 1.224(9) .
C16 N12 1.340(9) .
C16 N11 1.369(9) .
C17 N10 1.425(10) .
C17 N13 1.462(9) .
C17 H17A 0.9800 .
C17 H17B 0.9800 .
C18 N15 1.434(9) .
C18 N12 1.445(9) .
C18 H18A 0.9800 .
C18 H18B 0.9800 .
C19 O4 1.241(9) .
C19 N13 1.350(9) .
C19 N14 1.371(9) .
C20 N13 1.432(9) .
C20 N15 1.454(10) .
C20 C21 1.562(10) .
C20 H20 0.9900 .
C21 N14 1.436(9) .
C21 N16 1.471(9) .
C21 H21 0.9900 .
C22 O11 1.229(9) .
C22 N16 1.340(9) .
C22 N15 1.348(9) .
C23 N17 1.440(2) .
C23 N14 1.450(2) .
C23 H23A 0.9800 .
C23 H23B 0.9800 .
C24 N19 1.449(2) .
C24 N16 1.450(2) .
C24 H24A 0.9800 .
C24 H24B 0.9800 .
C25 O5 1.226(9) .
C25 N17 1.343(9) .
C25 N18 1.364(10) .
C26 N19 1.406(9) .
C26 N17 1.464(9) .
C26 C27 1.544(11) .
C26 H26 0.9900 .
C27 N18 1.451(10) .
C27 N20 1.452(10) .
C27 H27 0.9900 .
C28 O12 1.239(9) .
C28 N20 1.340(10) .
C28 N19 1.355(10) .
C29 N21 1.449(9) .
C29 N18 1.467(9) .
C29 H29A 0.9800 .
C29 H29B 0.9800 .
C30 N23 1.412(10) .
C30 N20 1.459(9) .
C30 H30A 0.9800 .
C30 H30B 0.9800 .
C31 O6 1.221(10) .
C31 N22 1.349(10) .
C31 N21 1.350(10) .
C32 N23 1.464(10) .
C32 N21 1.465(9) .
C32 C33 1.517(11) .
C32 H32 0.9900 .
C33 N22 1.436(9) .
C33 N24 1.449(10) .
C33 H33 0.9900 .
C34 O13 1.202(10) .
C34 N23 1.370(10) .
C34 N24 1.393(10) .
C35 N22 1.466(10) .
C35 N25 1.471(10) .
C35 H35A 0.9800 .
C35 H35B 0.9800 .
C36 N24 1.417(10) .
C36 N27 1.467(10) .
C36 H36A 0.9800 .
C36 H36B 0.9800 .
C37 O7 1.218(10) .
C37 N25 1.340(10) .
C37 N26 1.346(10) .
C38 N25 1.413(10) .
C38 N27 1.460(10) .
C38 C39 1.533(10) .
C38 H38 0.9900 .
C39 N28 1.469(9) .
C39 N26 1.489(9) .
C39 H39 0.9900 .
C40 O14 1.244(9) .
C40 N28 1.325(10) .
C40 N27 1.361(10) .
C41 N26 1.444(10) .
C41 N1 1.451(9) .
C41 H41A 0.9800 .
C41 H41B 0.9800 .
C42 N3 1.423(9) .
C42 N28 1.451(9) .
C42 H42A 0.9800 .
C42 H42B 0.9800 .
O5 Pr1 2.483(5) 2_766
O8 Pr2 2.468(5) 2_655

loop_
_platon_squeeze_void_nr
_platon_squeeze_void_average_x
_platon_squeeze_void_average_y
_platon_squeeze_void_average_z
_platon_squeeze_void_volume
_platon_squeeze_void_count_electrons
_platon_squeeze_void_content
1 -0.007 0.000 0.500 1103 456 ' '
2 0.228 0.789 0.777 114 51 ' '
3 0.467 0.892 0.086 16 11 ' '
4 0.533 0.108 0.914 16 9 ' '
5 0.772 0.211 0.223 114 44 ' '
